data_1527502
loop_
_publ_author_name
'Herdtweck, E.'
'Babel, D.'

_publ_section_title
;
 Roentgenographische Einkristallstrukturbestimmungen an den
 Kalium-Kupfer(II)-Fluoriden K2 Cu F4 und K3 Cu2 F7
;
_journal_name_full 'Zeitschrift fuer Anorganische und Allgemeine Chemie'
_journal_page_first 113
_journal_page_last 122
_journal_volume 474
_journal_year 1981
_chemical_formula_sum 'Cu F4 K2'
_chemical_name_systematic 'K2 Cu F4'
_space_group_IT_number 139
_symmetry_space_group_name_Hall '-I 4 2'
_symmetry_space_group_name_H-M 'I 4/m m m'
_cell_angle_alpha 90
_cell_angle_beta 90
_cell_angle_gamma 90
_cell_formula_units_Z 2
_cell_length_a 4.147
_cell_length_b 4.147
_cell_length_c 12.73
_cell_volume 218.926
_citation_journal_id_ASTM ZAACAB
_cod_data_source_file Herdtweck_ZAACAB_1981_1415.cif
_cod_data_source_block Cu1F4K2
_cod_original_cell_volume 218.9255
_cod_original_formula_sum 'Cu1 F4 K2'
_cod_database_code 1527502

loop_
_symmetry_equiv_pos_as_xyz
x,y,z
-y,x,z
-x,-y,z
y,-x,z
x,-y,-z
y,x,-z
-x,y,-z
-y,-x,-z
-x,-y,-z
y,-x,-z
x,y,-z
-y,x,-z
-x,y,z
-y,-x,z
x,-y,z
y,x,z
x+1/2,y+1/2,z+1/2
-y+1/2,x+1/2,z+1/2
-x+1/2,-y+1/2,z+1/2
y+1/2,-x+1/2,z+1/2
x+1/2,-y+1/2,-z+1/2
y+1/2,x+1/2,-z+1/2
-x+1/2,y+1/2,-z+1/2
-y+1/2,-x+1/2,-z+1/2
-x+1/2,-y+1/2,-z+1/2
y+1/2,-x+1/2,-z+1/2
x+1/2,y+1/2,-z+1/2
-y+1/2,x+1/2,-z+1/2
-x+1/2,y+1/2,z+1/2
-y+1/2,-x+1/2,z+1/2
x+1/2,-y+1/2,z+1/2
y+1/2,x+1/2,z+1/2

loop_
_atom_site_label
_atom_site_type_symbol
_atom_site_fract_x
_atom_site_fract_y
_atom_site_fract_z
_atom_site_occupancy
_atom_site_U_iso_or_equiv
F2 F-1 0.5 0 0 1 0.0
K1 K+1 0 0 0.3569 1 0.0
Cu1 Cu+2 0 0 0 1 0.0
F1 F-1 0 0 0.1523 1 0.0
